data_4020481
loop_
_publ_author_name
'Mingjin Fan'
'Zeyi Yan'
'Weimin Liu'
'Yongmin Liang'

_publ_section_title
;
 DABCO-Catalyzed Reaction of \a-Halo Carbonyl Compounds
 with Dimethyl Acetylenedicarboxylate:
 A Novel Method for the Preparation of Polysubstituted
 Furans and Highly Functionalized 2H-Pyrans
;
_journal_name_full 'Journal of Organic Chemistry'
_journal_page_first 8204
_journal_page_last 8207
_journal_paper_doi 10.1021/jo050903g
_journal_volume 70
_journal_year 2005
_chemical_formula_sum 'C24 H22 O6'
_chemical_formula_weight 406.42
_space_group_IT_number 14
_symmetry_cell_setting monoclinic
_symmetry_space_group_name_Hall '-P 2ybc'
_symmetry_space_group_name_H-M 'P 1 21/c 1'
_cell_angle_alpha 90.00
_cell_angle_beta 96.801(4)
_cell_angle_gamma 90.00
_cell_formula_units_Z 4
_cell_length_a 7.468(2)
_cell_length_b 19.811(5)
_cell_length_c 14.249(4)
_cell_measurement_temperature 291(2)
_cell_volume 2093.2(10)
_diffrn_ambient_temperature 291(2)
_exptl_crystal_density_diffrn 1.290
_cod_depositor_comments
;
The following automatic conversions were performed:
'_symmetry_cell_setting' value 'Monoclinic' changed to 'monoclinic'
according to '/home/saulius/struct/CIF-dictionaries/cif_core.dic'
dictionary named 'cif_core.dic' version 2.4.1 from 2010-06-29.

Automatic conversion script
Id: cif_fix_enum 1527 2010-12-29 10:47:43Z saulius 
;
_cod_original_sg_symbol_H-M 'P 21/c'
_cod_database_code 4020481

loop_
_symmetry_equiv_pos_as_xyz
'x, y, z'
'-x, y+1/2, -z+1/2'
'-x, -y, -z'
'x, -y-1/2, z-1/2'

loop_
_atom_site_label
_atom_site_type_symbol
_atom_site_fract_x
_atom_site_fract_y
_atom_site_fract_z
_atom_site_U_iso_or_equiv
_atom_site_adp_type
_atom_site_occupancy
_atom_site_symmetry_multiplicity
_atom_site_calc_flag
_atom_site_refinement_flags
_atom_site_disorder_assembly
_atom_site_disorder_group
O1 O 0.26594(13) 0.63215(5) 0.28220(6) 0.0469(3) Uani 1 1 d . . .
O2 O 0.66698(14) 0.71739(6) 0.23773(7) 0.0585(3) Uani 1 1 d . . .
O3 O 0.60189(18) 0.60667(6) 0.23674(9) 0.0739(4) Uani 1 1 d . . .
O4 O 0.47357(13) 0.80244(5) 0.53294(6) 0.0493(3) Uani 1 1 d . . .
O5 O 0.36188(16) 0.86822(5) 0.31235(7) 0.0556(3) Uani 1 1 d . . .
O6 O 0.27745(19) 0.81871(6) 0.17318(7) 0.0726(4) Uani 1 1 d . . .
C1 C 0.1604(3) 0.34410(9) 0.48330(17) 0.0876(6) Uani 1 1 d . . .
H1A H 0.0353 0.3343 0.4646 0.105 Uiso 1 1 calc R . .
H1B H 0.1865 0.3392 0.5506 0.105 Uiso 1 1 calc R . .
H1C H 0.2337 0.3133 0.4524 0.105 Uiso 1 1 calc R . .
C2 C 0.2007(2) 0.41581(8) 0.45540(14) 0.0641(4) Uani 1 1 d . . .
C3 C 0.2302(3) 0.46609(9) 0.52240(13) 0.0692(5) Uani 1 1 d . . .
H3 H 0.2290 0.4553 0.5858 0.083 Uiso 1 1 calc R . .
C4 C 0.2612(2) 0.53190(8) 0.49753(11) 0.0625(4) Uani 1 1 d . . .
H4 H 0.2790 0.5647 0.5444 0.075 Uiso 1 1 calc R . .
C5 C 0.26651(19) 0.55010(7) 0.40348(10) 0.0466(3) Uani 1 1 d . . .
C6 C 0.2382(3) 0.49964(8) 0.33629(12) 0.0666(5) Uani 1 1 d . . .
H6 H 0.2410 0.5100 0.2728 0.080 Uiso 1 1 calc R . .
C7 C 0.2057(3) 0.43392(9) 0.36248(15) 0.0782(5) Uani 1 1 d . . .
H7 H 0.1866 0.4010 0.3159 0.094 Uiso 1 1 calc R . .
C8 C 0.30172(18) 0.62002(7) 0.37745(9) 0.0422(3) Uani 1 1 d . . .
C9 C 0.35330(19) 0.67144(7) 0.43666(9) 0.0433(3) Uani 1 1 d . . .
H9 H 0.3911 0.6628 0.5001 0.052 Uiso 1 1 calc R . .
C10 C 0.34993(17) 0.73984(6) 0.40185(9) 0.0386(3) Uani 1 1 d . . .
C11 C 0.34858(17) 0.75005(6) 0.30795(8) 0.0396(3) Uani 1 1 d . . .
C12 C 0.36438(19) 0.68759(6) 0.24953(9) 0.0426(3) Uani 1 1 d . . .
H12 H 0.3096 0.6980 0.1852 0.051 Uiso 1 1 calc R . .
C13 C 0.34139(18) 0.79396(6) 0.47553(8) 0.0387(3) Uani 1 1 d . . .
C14 C 0.16976(17) 0.83141(6) 0.47993(8) 0.0386(3) Uani 1 1 d . . .
C15 C 0.16640(19) 0.88555(6) 0.54210(9) 0.0423(3) Uani 1 1 d . . .
H15 H 0.2710 0.8980 0.5802 0.051 Uiso 1 1 calc R . .
C16 C 0.0084(2) 0.92072(7) 0.54742(10) 0.0483(3) Uani 1 1 d . . .
H16 H 0.0084 0.9568 0.5893 0.058 Uiso 1 1 calc R . .
C17 C -0.15102(19) 0.90356(7) 0.49163(11) 0.0492(3) Uani 1 1 d . . .
C18 C -0.1471(2) 0.84898(8) 0.43061(11) 0.0551(4) Uani 1 1 d . . .
H18 H -0.2521 0.8362 0.3932 0.066 Uiso 1 1 calc R . .
C19 C 0.01058(19) 0.81337(7) 0.42469(10) 0.0502(4) Uani 1 1 d . . .
H19 H 0.0102 0.7770 0.3834 0.060 Uiso 1 1 calc R . .
C20 C -0.3224(2) 0.94251(8) 0.49884(15) 0.0680(5) Uani 1 1 d . . .
H20A H -0.2990 0.9781 0.5443 0.082 Uiso 0.50 1 calc PR . .
H20B H -0.4123 0.9127 0.5184 0.082 Uiso 0.50 1 calc PR . .
H20C H -0.3651 0.9615 0.4383 0.082 Uiso 0.50 1 calc PR . .
H20D H -0.4186 0.9234 0.4564 0.082 Uiso 0.50 1 calc PR . .
H20E H -0.3053 0.9888 0.4823 0.082 Uiso 0.50 1 calc PR . .
H20F H -0.3525 0.9400 0.5624 0.082 Uiso 0.50 1 calc PR . .
C21 C 0.5580(2) 0.66452(7) 0.24223(9) 0.0495(4) Uani 1 1 d . . .
C22 C 0.8454(2) 0.70205(12) 0.21331(15) 0.0820(6) Uani 1 1 d . . .
H22A H 0.9032 0.6702 0.2578 0.098 Uiso 1 1 calc R . .
H22B H 0.9157 0.7427 0.2151 0.098 Uiso 1 1 calc R . .
H22C H 0.8357 0.6831 0.1509 0.098 Uiso 1 1 calc R . .
C23 C 0.32497(19) 0.81456(7) 0.25678(9) 0.0444(3) Uani 1 1 d . . .
C24 C 0.3257(3) 0.93348(8) 0.26898(13) 0.0793(6) Uani 1 1 d . . .
H24A H 0.4011 0.9398 0.2196 0.095 Uiso 1 1 calc R . .
H24B H 0.3506 0.9682 0.3157 0.095 Uiso 1 1 calc R . .
H24C H 0.2013 0.9359 0.2428 0.095 Uiso 1 1 calc R . .

loop_
_atom_site_aniso_label
_atom_site_aniso_U_11
_atom_site_aniso_U_22
_atom_site_aniso_U_33
_atom_site_aniso_U_23
_atom_site_aniso_U_13
_atom_site_aniso_U_12
O1 0.0567(6) 0.0462(5) 0.0369(5) -0.0033(4) 0.0020(4) -0.0030(4)
O2 0.0503(6) 0.0677(7) 0.0586(6) -0.0139(5) 0.0112(5) 0.0013(5)
O3 0.0861(9) 0.0576(7) 0.0829(8) 0.0037(6) 0.0303(7) 0.0244(6)
O4 0.0496(6) 0.0550(6) 0.0418(5) -0.0065(4) -0.0005(4) 0.0009(4)
O5 0.0833(8) 0.0416(5) 0.0416(5) 0.0019(4) 0.0062(5) -0.0028(5)
O6 0.1185(11) 0.0569(7) 0.0386(6) 0.0049(5) -0.0068(6) 0.0106(6)
C1 0.0906(15) 0.0530(10) 0.1157(17) 0.0142(11) -0.0018(12) -0.0144(9)
C2 0.0588(10) 0.0493(9) 0.0826(12) 0.0100(8) 0.0017(8) -0.0045(7)
C3 0.0881(13) 0.0567(10) 0.0621(10) 0.0116(8) 0.0057(9) -0.0113(9)
C4 0.0848(12) 0.0509(9) 0.0518(8) 0.0017(7) 0.0074(8) -0.0089(8)
C5 0.0463(8) 0.0436(7) 0.0497(8) -0.0015(6) 0.0056(6) -0.0001(6)
C6 0.0942(13) 0.0504(9) 0.0551(9) -0.0054(7) 0.0093(9) -0.0066(8)
C7 0.1057(15) 0.0473(9) 0.0806(13) -0.0125(9) 0.0063(11) -0.0125(9)
C8 0.0430(7) 0.0458(7) 0.0378(7) 0.0011(6) 0.0049(5) 0.0034(6)
C9 0.0525(8) 0.0428(7) 0.0341(6) 0.0004(5) 0.0038(6) 0.0026(6)
C10 0.0380(7) 0.0418(7) 0.0360(6) -0.0005(5) 0.0043(5) 0.0027(5)
C11 0.0417(7) 0.0430(7) 0.0341(6) -0.0010(5) 0.0049(5) 0.0031(5)
C12 0.0519(8) 0.0439(7) 0.0319(6) -0.0007(5) 0.0045(5) 0.0032(6)
C13 0.0470(7) 0.0383(7) 0.0312(6) 0.0020(5) 0.0067(5) -0.0042(5)
C14 0.0462(7) 0.0367(7) 0.0337(6) 0.0016(5) 0.0079(5) -0.0019(5)
C15 0.0535(8) 0.0346(6) 0.0384(7) 0.0024(5) 0.0037(6) -0.0017(6)
C16 0.0624(9) 0.0333(7) 0.0507(8) -0.0011(6) 0.0126(7) 0.0031(6)
C17 0.0499(8) 0.0406(7) 0.0591(9) 0.0071(6) 0.0148(7) 0.0019(6)
C18 0.0442(8) 0.0600(9) 0.0609(9) -0.0062(7) 0.0046(7) -0.0028(7)
C19 0.0502(8) 0.0504(8) 0.0504(8) -0.0128(6) 0.0077(6) -0.0030(6)
C20 0.0566(10) 0.0509(9) 0.0989(14) 0.0001(9) 0.0193(9) 0.0055(7)
C21 0.0606(9) 0.0529(8) 0.0358(7) -0.0013(6) 0.0099(6) 0.0092(7)
C22 0.0546(10) 0.1121(16) 0.0819(13) -0.0276(12) 0.0188(9) 0.0001(10)
C23 0.0495(8) 0.0473(8) 0.0367(7) 0.0003(6) 0.0066(6) 0.0044(6)
C24 0.1256(17) 0.0440(9) 0.0666(11) 0.0065(8) 0.0038(11) 0.0034(10)

loop_
_geom_bond_atom_site_label_1
_geom_bond_atom_site_label_2
_geom_bond_distance
_geom_bond_site_symmetry_2
_geom_bond_publ_flag
O1 C8 1.3731(16) . ?
O1 C12 1.4298(16) . ?
O2 C21 1.3327(19) . ?
O2 C22 1.449(2) . ?
O3 C21 1.1971(18) . ?
O4 C13 1.2168(15) . ?
O5 C23 1.3348(16) . ?
O5 C24 1.4446(18) . ?
O6 C23 1.2048(17) . ?
C1 C2 1.515(2) . ?
C1 H1A 0.9600 . ?
C1 H1B 0.9600 . ?
C1 H1C 0.9600 . ?
C2 C7 1.376(3) . ?
C2 C3 1.379(3) . ?
C3 C4 1.378(2) . ?
C3 H3 0.9300 . ?
C4 C5 1.393(2) . ?
C4 H4 0.9300 . ?
C5 C6 1.383(2) . ?
C5 C8 1.4657(19) . ?
C6 C7 1.384(2) . ?
C6 H6 0.9300 . ?
C7 H7 0.9300 . ?
C8 C9 1.3495(19) . ?
C9 C10 1.4422(18) . ?
C9 H9 0.9300 . ?
C10 C11 1.3520(18) . ?
C10 C13 1.5071(17) . ?
C11 C23 1.4716(18) . ?
C11 C12 1.5037(18) . ?
C12 C21 1.532(2) . ?
C12 H12 0.9800 . ?
C13 C14 1.4887(19) . ?
C14 C19 1.3924(19) . ?
C14 C15 1.3932(18) . ?
C15 C16 1.380(2) . ?
C15 H15 0.9300 . ?
C16 C17 1.393(2) . ?
C16 H16 0.9300 . ?
C17 C18 1.390(2) . ?
C17 C20 1.508(2) . ?
C18 C19 1.384(2) . ?
C18 H18 0.9300 . ?
C19 H19 0.9300 . ?
C20 H20A 0.9600 . ?
C20 H20B 0.9600 . ?
C20 H20C 0.9600 . ?
C20 H20D 0.9600 . ?
C20 H20E 0.9600 . ?
C20 H20F 0.9600 . ?
C22 H22A 0.9600 . ?
C22 H22B 0.9600 . ?
C22 H22C 0.9600 . ?
C24 H24A 0.9600 . ?
C24 H24B 0.9600 . ?
C24 H24C 0.9600 . ?
